data_4315988
loop_
_publ_author_name
'Dongmei Lu'
'Charles H. Winter'

_publ_contact_author 'Charles H. Winter'
_publ_contact_author_address
; Department of Chemistry
Wayne State University
5101 Cass Ave.
Detroit, Michigan 48202
U.S.A.
;
_publ_contact_author_email chw@chem.wayne.edu
_publ_contact_author_phone '313 577 5224'
_publ_section_title
;
 Complexes of the [K(18-Crown-6)]+ Fragment with Bis(tetrazolyl)borate
 Ligands: Unexpected Boron-Nitrogen Bond Isomerism and Associated
 Enforcement of \k3-N,N',H-Ligand Chelation
;
_journal_name_full 'Inorganic Chemistry'
_journal_page_first 5795
_journal_page_last 5797
_journal_paper_doi 10.1021/ic100959j
_journal_volume 49
_journal_year 2010
_chemical_formula_sum 'C26 H54 B K N10 O6'
_chemical_formula_weight 652.70
_chemical_name_systematic
; 
 ? 
;
_space_group_IT_number 61
_symmetry_cell_setting orthorhombic
_symmetry_space_group_name_Hall '-P 2ac 2ab'
_symmetry_space_group_name_H-M 'P b c a'
_atom_sites_solution_hydrogens geom
_atom_sites_solution_primary direct
_atom_sites_solution_secondary difmap
_audit_creation_method SHELXL-97
_cell_angle_alpha 90.00
_cell_angle_beta 90.00
_cell_angle_gamma 90.00
_cell_formula_units_Z 8
_cell_length_a 20.1745(6)
_cell_length_b 14.1816(4)
_cell_length_c 24.8676(8)
_cell_measurement_reflns_used 8089
_cell_measurement_temperature 100(2)
_cell_measurement_theta_max 24.4
_cell_measurement_theta_min 2.5
_cell_volume 7114.8(4)
_computing_cell_refinement 'Bruker APEX2'
_computing_data_collection 'Bruker APEX2'
_computing_data_reduction 'Bruker APEX2'
_computing_molecular_graphics SHELXTL-Plus
_computing_publication_material SHELXL-97
_computing_structure_refinement 'SHELXL-97 (Sheldrick, 1997)'
_computing_structure_solution 'SHELXS-97 (Sheldrick, 1990)'
_diffrn_ambient_temperature 100(2)
_diffrn_measured_fraction_theta_full 1.000
_diffrn_measured_fraction_theta_max 0.999
_diffrn_measurement_method 'Bruker APEX2'
_diffrn_radiation_monochromator graphite
_diffrn_radiation_source 'fine-focus sealed tube'
_diffrn_radiation_type MoK\a
_diffrn_radiation_wavelength 0.71073
_diffrn_reflns_av_R_equivalents 0.1106
_diffrn_reflns_av_sigmaI/netI 0.0451
_diffrn_reflns_limit_h_max 26
_diffrn_reflns_limit_h_min 0
_diffrn_reflns_limit_k_max 18
_diffrn_reflns_limit_k_min 0
_diffrn_reflns_limit_l_max 33
_diffrn_reflns_limit_l_min 0
_diffrn_reflns_number 195477
_diffrn_reflns_theta_full 28.30
_diffrn_reflns_theta_max 28.32
_diffrn_reflns_theta_min 1.64
_exptl_absorpt_coefficient_mu 0.200
_exptl_absorpt_correction_T_max 0.9842
_exptl_absorpt_correction_T_min 0.8893
_exptl_absorpt_correction_type multi-scan
_exptl_absorpt_process_details 'SADABS, Sheldrick, 1997'
_exptl_crystal_colour colorless
_exptl_crystal_density_diffrn 1.219
_exptl_crystal_density_method 'not measured'
_exptl_crystal_description rod
_exptl_crystal_F_000 2816
_exptl_crystal_size_max 0.60
_exptl_crystal_size_mid 0.14
_exptl_crystal_size_min 0.08
_refine_diff_density_max 0.278
_refine_diff_density_min -0.266
_refine_diff_density_rms 0.050
_refine_ls_extinction_method none
_refine_ls_goodness_of_fit_ref 0.997
_refine_ls_hydrogen_treatment mixed
_refine_ls_matrix_type full
_refine_ls_number_parameters 413
_refine_ls_number_reflns 8849
_refine_ls_number_restraints 0
_refine_ls_restrained_S_all 0.997
_refine_ls_R_factor_all 0.0733
_refine_ls_R_factor_gt 0.0385
_refine_ls_shift/su_max 0.001
_refine_ls_shift/su_mean 0.000
_refine_ls_structure_factor_coef Fsqd
_refine_ls_weighting_details 'calc w=1/[\s^2^(Fo^2^)+(0.0366P)^2^+2.6067P] where P=(Fo^2^+2Fc^2^)/3'
_refine_ls_weighting_scheme calc
_refine_ls_wR_factor_gt 0.0818
_refine_ls_wR_factor_ref 0.0943
_reflns_number_gt 6049
_reflns_number_total 8849
_reflns_threshold_expression >2sigma(I)
_cod_data_source_file ic100959j_si_001_1.cif
_cod_data_source_block msir(7)
_cod_depositor_comments
;
The following automatic conversions were performed:

'_exptl_absorpt_correction_type' value 'Multi-scan' changed to
'multi-scan' according to the built-in table from CIF Core dictionary
named 'cif_core.dic' version 2.4.1 from 2010-06-29.

Automatic conversion script
Id: cif_fix_values 1646 2011-03-28 12:23:43Z adriana 
;
_cod_database_code 4315988

loop_
_symmetry_equiv_pos_as_xyz
'x, y, z'
'-x+1/2, -y, z+1/2'
'-x, y+1/2, -z+1/2'
'x+1/2, -y+1/2, -z'
'-x, -y, -z'
'x-1/2, y, -z-1/2'
'x, -y-1/2, z-1/2'
'-x-1/2, y-1/2, z'

loop_
_atom_site_label
_atom_site_type_symbol
_atom_site_fract_x
_atom_site_fract_y
_atom_site_fract_z
_atom_site_U_iso_or_equiv
_atom_site_adp_type
_atom_site_occupancy
_atom_site_symmetry_multiplicity
_atom_site_calc_flag
_atom_site_refinement_flags
_atom_site_disorder_assembly
_atom_site_disorder_group
K1 K 0.159186(15) 0.75163(2) 0.129327(12) 0.01850(7) Uani 1 1 d . . .
N1 N 0.22905(6) 0.58161(9) 0.24588(5) 0.0230(3) Uani 1 1 d . . .
N2 N 0.23675(6) 0.65858(9) 0.21560(5) 0.0229(3) Uani 1 1 d . . .
N3 N 0.29397(6) 0.69696(9) 0.22819(5) 0.0188(3) Uani 1 1 d . . .
N4 N 0.32674(6) 0.64785(9) 0.26642(5) 0.0189(3) Uani 1 1 d . . .
C1 C 0.28449(7) 0.57710(10) 0.27639(6) 0.0181(3) Uani 1 1 d . . .
N5 N 0.29637(6) 0.50515(9) 0.31232(5) 0.0193(3) Uani 1 1 d . . .
C2 C 0.24654(8) 0.42917(11) 0.31496(6) 0.0236(3) Uani 1 1 d . . .
H2 H 0.2249 0.4261 0.2788 0.028 Uiso 1 1 calc R . .
C3 C 0.19177(9) 0.44826(14) 0.35572(8) 0.0385(4) Uani 1 1 d . . .
H3A H 0.2106 0.4483 0.3921 0.046 Uiso 1 1 calc R . .
H3B H 0.1579 0.3989 0.3530 0.046 Uiso 1 1 calc R . .
H3C H 0.1716 0.5098 0.3483 0.046 Uiso 1 1 calc R . .
C4 C 0.27931(9) 0.33377(11) 0.32443(7) 0.0296(4) Uani 1 1 d . . .
H4A H 0.3134 0.3232 0.2970 0.036 Uiso 1 1 calc R . .
H4B H 0.2458 0.2839 0.3222 0.036 Uiso 1 1 calc R . .
H4C H 0.2998 0.3330 0.3602 0.036 Uiso 1 1 calc R . .
C5 C 0.33830(7) 0.52293(11) 0.35986(6) 0.0205(3) Uani 1 1 d . . .
H5 H 0.3298 0.4702 0.3856 0.025 Uiso 1 1 calc R . .
C6 C 0.41155(8) 0.51911(11) 0.34593(7) 0.0250(3) Uani 1 1 d . . .
H6A H 0.4220 0.4577 0.3299 0.030 Uiso 1 1 calc R . .
H6B H 0.4379 0.5278 0.3787 0.030 Uiso 1 1 calc R . .
H6C H 0.4221 0.5693 0.3202 0.030 Uiso 1 1 calc R . .
C7 C 0.32085(9) 0.61423(12) 0.38928(7) 0.0303(4) Uani 1 1 d . . .
H7A H 0.3357 0.6683 0.3679 0.036 Uiso 1 1 calc R . .
H7B H 0.3429 0.6152 0.4244 0.036 Uiso 1 1 calc R . .
H7C H 0.2728 0.6177 0.3944 0.036 Uiso 1 1 calc R . .
B1 B 0.31800(10) 0.79122(13) 0.20184(7) 0.0221(4) Uani 1 1 d . . .
H1B1 H 0.3594(8) 0.8219(11) 0.2263(6) 0.020(4) Uiso 1 1 d . . .
H2B1 H 0.2729(8) 0.8363(11) 0.1965(6) 0.019(4) Uiso 1 1 d . . .
N6 N 0.33966(6) 0.74555(9) 0.05865(5) 0.0212(3) Uani 1 1 d . . .
N7 N 0.30323(6) 0.76497(9) 0.10207(5) 0.0226(3) Uani 1 1 d . . .
N8 N 0.34327(6) 0.76799(8) 0.14367(5) 0.0186(3) Uani 1 1 d . . .
N9 N 0.40685(6) 0.75087(9) 0.13036(5) 0.0190(2) Uani 1 1 d . . .
C8 C 0.40274(7) 0.73747(10) 0.07718(6) 0.0177(3) Uani 1 1 d . . .
N10 N 0.45535(6) 0.71618(10) 0.04464(5) 0.0231(3) Uani 1 1 d . . .
C9 C 0.44676(8) 0.72072(12) -0.01408(6) 0.0243(3) Uani 1 1 d . . .
H9 H 0.3982 0.7280 -0.0212 0.029 Uiso 1 1 calc R . .
C10 C 0.48128(9) 0.80573(13) -0.03874(7) 0.0362(4) Uani 1 1 d . . .
H10A H 0.4643 0.8636 -0.0222 0.043 Uiso 1 1 calc R . .
H10B H 0.4727 0.8073 -0.0775 0.043 Uiso 1 1 calc R . .
H10C H 0.5291 0.8011 -0.0324 0.043 Uiso 1 1 calc R . .
C11 C 0.46875(10) 0.62954(13) -0.04103(7) 0.0367(4) Uani 1 1 d . . .
H11A H 0.5168 0.6222 -0.0370 0.044 Uiso 1 1 calc R . .
H11B H 0.4574 0.6317 -0.0793 0.044 Uiso 1 1 calc R . .
H11C H 0.4462 0.5760 -0.0241 0.044 Uiso 1 1 calc R . .
C12 C 0.52260(7) 0.71120(12) 0.06719(6) 0.0240(3) Uani 1 1 d . . .
H12 H 0.5532 0.7005 0.0362 0.029 Uiso 1 1 calc R . .
C13 C 0.54505(8) 0.80206(13) 0.09412(7) 0.0323(4) Uani 1 1 d . . .
H13A H 0.5384 0.8551 0.0694 0.039 Uiso 1 1 calc R . .
H13B H 0.5921 0.7973 0.1034 0.039 Uiso 1 1 calc R . .
H13C H 0.5191 0.8124 0.1269 0.039 Uiso 1 1 calc R . .
C14 C 0.53045(9) 0.62636(13) 0.10432(7) 0.0355(4) Uani 1 1 d . . .
H14A H 0.5016 0.6340 0.1357 0.043 Uiso 1 1 calc R . .
H14B H 0.5767 0.6217 0.1161 0.043 Uiso 1 1 calc R . .
H14C H 0.5181 0.5688 0.0850 0.043 Uiso 1 1 calc R . .
O1 O 0.16466(5) 0.73429(7) 0.01045(4) 0.0205(2) Uani 1 1 d . . .
O2 O 0.14980(5) 0.57457(7) 0.07675(4) 0.0230(2) Uani 1 1 d . . .
O3 O 0.07161(5) 0.60351(7) 0.16805(4) 0.0231(2) Uani 1 1 d . . .
O4 O 0.06593(5) 0.78327(7) 0.21582(4) 0.0249(2) Uani 1 1 d . . .
O5 O 0.10557(5) 0.93674(7) 0.15246(4) 0.0233(2) Uani 1 1 d . . .
O6 O 0.17953(5) 0.91179(7) 0.05960(4) 0.0239(2) Uani 1 1 d . . .
C15 C 0.19576(8) 0.64638(11) -0.00126(6) 0.0236(3) Uani 1 1 d . . .
H15A H 0.2403 0.6446 0.0154 0.028 Uiso 1 1 calc R . .
H15B H 0.2011 0.6395 -0.0406 0.028 Uiso 1 1 calc R . .
C16 C 0.15446(8) 0.56676(11) 0.02012(6) 0.0246(3) Uani 1 1 d . . .
H16A H 0.1096 0.5691 0.0040 0.029 Uiso 1 1 calc R . .
H16B H 0.1750 0.5057 0.0104 0.029 Uiso 1 1 calc R . .
C17 C 0.10858(8) 0.50188(11) 0.09870(7) 0.0258(4) Uani 1 1 d . . .
H17A H 0.1279 0.4393 0.0906 0.031 Uiso 1 1 calc R . .
H17B H 0.0640 0.5049 0.0822 0.031 Uiso 1 1 calc R . .
C18 C 0.10311(8) 0.51459(11) 0.15802(7) 0.0255(3) Uani 1 1 d . . .
H18A H 0.0766 0.4628 0.1738 0.031 Uiso 1 1 calc R . .
H18B H 0.1477 0.5136 0.1746 0.031 Uiso 1 1 calc R . .
C19 C 0.05794(8) 0.61724(11) 0.22359(6) 0.0262(4) Uani 1 1 d . . .
H19A H 0.0999 0.6188 0.2443 0.031 Uiso 1 1 calc R . .
H19B H 0.0304 0.5648 0.2374 0.031 Uiso 1 1 calc R . .
C20 C 0.02174(8) 0.70895(12) 0.22996(7) 0.0268(4) Uani 1 1 d . . .
H20A H -0.0177 0.7101 0.2063 0.032 Uiso 1 1 calc R . .
H20B H 0.0068 0.7166 0.2676 0.032 Uiso 1 1 calc R . .
C21 C 0.03507(8) 0.87340(11) 0.21901(7) 0.0280(4) Uani 1 1 d . . .
H21A H 0.0166 0.8834 0.2555 0.034 Uiso 1 1 calc R . .
H21B H -0.0016 0.8776 0.1926 0.034 Uiso 1 1 calc R . .
C22 C 0.08662(9) 0.94660(11) 0.20703(7) 0.0273(4) Uani 1 1 d . . .
H22A H 0.0684 1.0104 0.2134 0.033 Uiso 1 1 calc R . .
H22B H 0.1255 0.9377 0.2307 0.033 Uiso 1 1 calc R . .
C23 C 0.15591(8) 1.00253(11) 0.13766(7) 0.0265(4) Uani 1 1 d . . .
H23A H 0.1990 0.9835 0.1534 0.032 Uiso 1 1 calc R . .
H23B H 0.1446 1.0662 0.1511 0.032 Uiso 1 1 calc R . .
C24 C 0.16011(9) 1.00314(11) 0.07763(7) 0.0283(4) Uani 1 1 d . . .
H24A H 0.1165 1.0200 0.0621 0.034 Uiso 1 1 calc R . .
H24B H 0.1929 1.0506 0.0657 0.034 Uiso 1 1 calc R . .
C25 C 0.17335(8) 0.90277(11) 0.00330(6) 0.0231(3) Uani 1 1 d . . .
H25A H 0.1977 0.9544 -0.0148 0.028 Uiso 1 1 calc R . .
H25B H 0.1261 0.9072 -0.0071 0.028 Uiso 1 1 calc R . .
C26 C 0.20104(8) 0.80920(11) -0.01402(6) 0.0225(3) Uani 1 1 d . . .
H26A H 0.1984 0.8036 -0.0536 0.027 Uiso 1 1 calc R . .
H26B H 0.2483 0.8049 -0.0035 0.027 Uiso 1 1 calc R . .

loop_
_atom_site_aniso_label
_atom_site_aniso_U_11
_atom_site_aniso_U_22
_atom_site_aniso_U_33
_atom_site_aniso_U_23
_atom_site_aniso_U_13
_atom_site_aniso_U_12
K1 0.01929(15) 0.01651(14) 0.01972(15) 0.00066(12) 0.00081(13) 0.00024(13)
N1 0.0219(7) 0.0243(7) 0.0229(7) 0.0052(5) -0.0028(5) -0.0004(5)
N2 0.0214(7) 0.0237(7) 0.0237(7) 0.0047(5) -0.0012(5) -0.0004(5)
N3 0.0191(6) 0.0192(6) 0.0180(6) 0.0001(5) 0.0011(5) 0.0026(5)
N4 0.0204(6) 0.0181(6) 0.0183(6) 0.0015(5) 0.0002(5) 0.0017(5)
C1 0.0187(7) 0.0184(7) 0.0174(7) -0.0018(6) 0.0014(6) 0.0016(6)
N5 0.0194(6) 0.0198(6) 0.0185(6) 0.0024(5) -0.0026(5) -0.0034(5)
C2 0.0230(8) 0.0261(8) 0.0218(8) 0.0037(6) -0.0040(6) -0.0072(6)
C3 0.0277(9) 0.0470(12) 0.0408(11) 0.0056(9) 0.0055(8) -0.0088(8)
C4 0.0394(10) 0.0231(8) 0.0264(9) 0.0063(7) -0.0081(7) -0.0091(7)
C5 0.0238(8) 0.0189(7) 0.0188(7) 0.0010(6) -0.0031(6) -0.0012(6)
C6 0.0219(8) 0.0245(8) 0.0286(9) 0.0001(7) -0.0040(7) 0.0016(6)
C7 0.0329(9) 0.0356(10) 0.0226(8) -0.0080(7) -0.0026(7) 0.0057(8)
B1 0.0275(10) 0.0170(8) 0.0217(9) 0.0002(7) 0.0048(7) 0.0012(7)
N6 0.0187(6) 0.0240(7) 0.0210(6) -0.0011(5) 0.0012(5) -0.0002(5)
N7 0.0207(7) 0.0247(7) 0.0224(7) 0.0008(5) 0.0012(5) 0.0002(5)
N8 0.0186(6) 0.0162(6) 0.0211(6) 0.0016(5) 0.0012(5) 0.0005(5)
N9 0.0173(6) 0.0191(6) 0.0206(6) -0.0009(5) 0.0019(5) 0.0008(5)
C8 0.0188(7) 0.0138(7) 0.0206(7) 0.0006(6) -0.0004(6) -0.0001(6)
N10 0.0174(6) 0.0329(7) 0.0192(7) -0.0030(6) -0.0009(5) 0.0017(6)
C9 0.0198(8) 0.0332(9) 0.0200(8) -0.0024(6) -0.0008(6) 0.0014(7)
C10 0.0406(11) 0.0351(10) 0.0330(10) 0.0086(8) -0.0029(8) 0.0000(8)
C11 0.0499(12) 0.0349(10) 0.0253(9) -0.0071(8) 0.0000(8) -0.0014(9)
C12 0.0169(7) 0.0320(9) 0.0230(8) -0.0048(7) 0.0002(6) 0.0032(6)
C13 0.0227(9) 0.0419(11) 0.0322(10) -0.0078(8) -0.0001(7) -0.0078(8)
C14 0.0343(10) 0.0372(10) 0.0349(10) -0.0007(8) -0.0023(8) 0.0138(8)
O1 0.0209(5) 0.0191(5) 0.0216(5) 0.0007(4) 0.0031(4) 0.0004(4)
O2 0.0287(6) 0.0170(5) 0.0235(6) -0.0019(4) -0.0004(5) -0.0025(5)
O3 0.0260(6) 0.0194(5) 0.0238(6) 0.0027(4) 0.0011(5) -0.0002(5)
O4 0.0224(6) 0.0223(6) 0.0300(6) -0.0019(5) 0.0056(5) -0.0027(4)
O5 0.0282(6) 0.0194(5) 0.0224(6) -0.0028(4) 0.0015(5) -0.0039(5)
O6 0.0318(6) 0.0181(5) 0.0218(6) 0.0019(4) 0.0002(5) 0.0025(5)
C15 0.0251(8) 0.0238(8) 0.0220(8) -0.0045(6) 0.0011(6) 0.0046(7)
C16 0.0287(9) 0.0213(8) 0.0237(8) -0.0055(6) -0.0023(7) 0.0015(7)
C17 0.0306(9) 0.0142(7) 0.0325(9) 0.0004(6) -0.0018(7) -0.0018(7)
C18 0.0277(9) 0.0159(7) 0.0331(9) 0.0057(6) -0.0010(7) -0.0016(6)
C19 0.0270(8) 0.0268(9) 0.0249(8) 0.0058(7) 0.0021(7) -0.0058(7)
C20 0.0234(8) 0.0307(9) 0.0262(8) -0.0006(7) 0.0060(7) -0.0071(7)
C21 0.0280(9) 0.0269(9) 0.0289(9) -0.0070(7) 0.0069(7) 0.0018(7)
C22 0.0338(9) 0.0213(8) 0.0269(9) -0.0077(7) 0.0040(7) -0.0009(7)
C23 0.0298(9) 0.0167(8) 0.0331(9) -0.0023(6) 0.0007(7) -0.0039(7)
C24 0.0372(10) 0.0154(8) 0.0324(9) 0.0018(6) 0.0041(8) -0.0001(7)
C25 0.0232(8) 0.0237(8) 0.0223(8) 0.0059(6) -0.0016(6) -0.0038(6)
C26 0.0226(8) 0.0265(8) 0.0185(8) 0.0040(6) 0.0017(6) -0.0034(6)

loop_
_atom_type_symbol
_atom_type_description
_atom_type_scat_dispersion_real
_atom_type_scat_dispersion_imag
_atom_type_scat_source
C C 0.0033 0.0016 'International Tables Vol C Tables 4.2.6.8 and 6.1.1.4'
H H 0.0000 0.0000 'International Tables Vol C Tables 4.2.6.8 and 6.1.1.4'
B B 0.0013 0.0007 'International Tables Vol C Tables 4.2.6.8 and 6.1.1.4'
N N 0.0061 0.0033 'International Tables Vol C Tables 4.2.6.8 and 6.1.1.4'
O O 0.0106 0.0060 'International Tables Vol C Tables 4.2.6.8 and 6.1.1.4'
K K 0.2009 0.2494 'International Tables Vol C Tables 4.2.6.8 and 6.1.1.4'

loop_
_geom_angle_atom_site_label_1
_geom_angle_atom_site_label_2
_geom_angle_atom_site_label_3
_geom_angle
_geom_angle_site_symmetry_1
_geom_angle_site_symmetry_3
_geom_angle_publ_flag
O2 K1 O6 115.41(3) . . ?
O2 K1 O4 115.88(3) . . ?
O6 K1 O4 114.65(3) . . ?
O2 K1 O5 150.29(3) . . ?
O6 K1 O5 57.27(3) . . ?
O4 K1 O5 57.92(3) . . ?
O2 K1 O3 58.19(3) . . ?
O6 K1 O3 148.58(3) . . ?
O4 K1 O3 58.05(3) . . ?
O5 K1 O3 111.22(3) . . ?
O2 K1 N2 88.55(3) . . ?
O6 K1 N2 135.21(4) . . ?
O4 K1 N2 82.78(3) . . ?
O5 K1 N2 117.17(3) . . ?
O3 K1 N2 76.09(3) . . ?
O2 K1 O1 58.01(3) . . ?
O6 K1 O1 57.44(3) . . ?
O4 K1 O1 141.04(3) . . ?
O5 K1 O1 106.66(3) . . ?
O3 K1 O1 107.00(3) . . ?
N2 K1 O1 131.61(3) . . ?
O2 K1 N7 90.94(3) . . ?
O6 K1 N7 71.09(3) . . ?
O4 K1 N7 142.27(4) . . ?
O5 K1 N7 110.52(3) . . ?
O3 K1 N7 135.32(3) . . ?
N2 K1 N7 71.29(4) . . ?
O1 K1 N7 75.13(3) . . ?
N2 N1 C1 104.99(12) . . ?
N3 N2 N1 107.85(12) . . ?
N3 N2 K1 116.85(9) . . ?
N1 N2 K1 135.27(9) . . ?
N2 N3 N4 112.58(12) . . ?
N2 N3 B1 121.73(12) . . ?
N4 N3 B1 125.65(12) . . ?
C1 N4 N3 101.81(12) . . ?
N4 C1 N1 112.76(13) . . ?
N4 C1 N5 124.34(13) . . ?
N1 C1 N5 122.87(13) . . ?
C1 N5 C2 116.83(12) . . ?
C1 N5 C5 119.54(12) . . ?
C2 N5 C5 118.68(12) . . ?
N5 C2 C3 113.20(14) . . ?
N5 C2 C4 111.08(13) . . ?
C3 C2 C4 111.68(14) . . ?
N5 C5 C6 111.66(12) . . ?
N5 C5 C7 113.35(13) . . ?
C6 C5 C7 111.31(13) . . ?
N3 B1 N8 107.90(12) . . ?
N7 N6 C8 105.01(12) . . ?
N8 N7 N6 107.76(12) . . ?
N8 N7 K1 114.92(9) . . ?
N6 N7 K1 134.88(9) . . ?
N7 N8 N9 112.72(12) . . ?
N7 N8 B1 122.23(12) . . ?
N9 N8 B1 125.04(12) . . ?
C8 N9 N8 102.09(12) . . ?
N9 C8 N6 112.42(13) . . ?
N9 C8 N10 124.57(13) . . ?
N6 C8 N10 123.01(13) . . ?
C8 N10 C12 120.07(12) . . ?
C8 N10 C9 119.05(12) . . ?
C12 N10 C9 119.29(12) . . ?
N10 C9 C10 112.37(13) . . ?
N10 C9 C11 111.42(14) . . ?
C10 C9 C11 111.23(14) . . ?
N10 C12 C13 113.70(13) . . ?
N10 C12 C14 111.39(14) . . ?
C13 C12 C14 111.77(14) . . ?
C15 O1 C26 109.72(11) . . ?
C15 O1 K1 106.99(8) . . ?
C26 O1 K1 112.46(8) . . ?
C16 O2 C17 111.17(11) . . ?
C16 O2 K1 121.55(9) . . ?
C17 O2 K1 120.00(9) . . ?
C19 O3 C18 112.05(12) . . ?
C19 O3 K1 109.90(8) . . ?
C18 O3 K1 107.96(8) . . ?
C21 O4 C20 112.14(12) . . ?
C21 O4 K1 117.71(9) . . ?
C20 O4 K1 118.41(9) . . ?
C22 O5 C23 111.99(12) . . ?
C22 O5 K1 112.36(9) . . ?
C23 O5 K1 105.99(9) . . ?
C25 O6 C24 111.72(12) . . ?
C25 O6 K1 120.80(8) . . ?
C24 O6 K1 119.14(9) . . ?
O1 C15 C16 109.95(12) . . ?
O2 C16 C15 109.29(12) . . ?
O2 C17 C18 109.46(13) . . ?
O3 C18 C17 108.14(13) . . ?
O3 C19 C20 108.41(13) . . ?
O4 C20 C19 108.11(13) . . ?
O4 C21 C22 107.89(13) . . ?
O5 C22 C21 108.02(13) . . ?
O5 C23 C24 107.55(13) . . ?
O6 C24 C23 108.92(13) . . ?
O6 C25 C26 109.36(12) . . ?
O1 C26 C25 110.11(12) . . ?

loop_
_geom_bond_atom_site_label_1
_geom_bond_atom_site_label_2
_geom_bond_distance
_geom_bond_site_symmetry_2
_geom_bond_publ_flag
K1 O2 2.8373(11) . ?
K1 O6 2.8868(11) . ?
K1 O4 2.8927(11) . ?
K1 O5 2.8969(11) . ?
K1 O3 2.9088(11) . ?
K1 N2 2.9653(13) . ?
K1 O1 2.9684(11) . ?
K1 N7 2.9899(13) . ?
N1 N2 1.3351(17) . ?
N1 C1 1.3530(19) . ?
N2 N3 1.3140(17) . ?
N3 N4 1.3513(16) . ?
N3 B1 1.566(2) . ?
N4 C1 1.3398(19) . ?
C1 N5 1.3774(19) . ?
N5 C2 1.4750(19) . ?
N5 C5 1.4753(18) . ?
C2 C3 1.524(2) . ?
C2 C4 1.524(2) . ?
C5 C6 1.519(2) . ?
C5 C7 1.528(2) . ?
B1 N8 1.569(2) . ?
N6 N7 1.3349(17) . ?
N6 C8 1.3581(19) . ?
N7 N8 1.3134(18) . ?
N8 N9 1.3468(17) . ?
N9 C8 1.3385(18) . ?
C8 N10 1.3684(19) . ?
N10 C12 1.4698(19) . ?
N10 C9 1.4720(19) . ?
C9 C10 1.521(2) . ?
C9 C11 1.522(2) . ?
C12 C13 1.521(2) . ?
C12 C14 1.525(2) . ?
O1 C15 1.4258(18) . ?
O1 C26 1.4275(18) . ?
O2 C16 1.4158(18) . ?
O2 C17 1.4325(18) . ?
O3 C19 1.4218(19) . ?
O3 C18 1.4338(18) . ?
O4 C21 1.4240(19) . ?
O4 C20 1.4244(18) . ?
O5 C22 1.4167(19) . ?
O5 C23 1.4273(19) . ?
O6 C25 1.4115(18) . ?
O6 C24 1.4258(18) . ?
C15 C16 1.501(2) . ?
C17 C18 1.490(2) . ?
C19 C20 1.500(2) . ?
C21 C22 1.499(2) . ?
C23 C24 1.495(2) . ?
C25 C26 1.503(2) . ?

loop_
_geom_torsion_atom_site_label_1
_geom_torsion_atom_site_label_2
_geom_torsion_atom_site_label_3
_geom_torsion_atom_site_label_4
_geom_torsion
_geom_torsion_site_symmetry_1
_geom_torsion_site_symmetry_2
_geom_torsion_site_symmetry_3
_geom_torsion_site_symmetry_4
_geom_torsion_publ_flag
C1 N1 N2 N3 -0.21(16) . . . . ?
C1 N1 N2 K1 177.59(10) . . . . ?
O2 K1 N2 N3 127.78(10) . . . . ?
O6 K1 N2 N3 2.07(12) . . . . ?
O4 K1 N2 N3 -115.90(10) . . . . ?
O5 K1 N2 N3 -67.72(10) . . . . ?
O3 K1 N2 N3 -174.69(10) . . . . ?
O1 K1 N2 N3 84.76(11) . . . . ?
N7 K1 N2 N3 36.30(10) . . . . ?
O2 K1 N2 N1 -49.87(14) . . . . ?
O6 K1 N2 N1 -175.58(12) . . . . ?
O4 K1 N2 N1 66.45(14) . . . . ?
O5 K1 N2 N1 114.63(13) . . . . ?
O3 K1 N2 N1 7.65(13) . . . . ?
O1 K1 N2 N1 -92.89(14) . . . . ?
N7 K1 N2 N1 -141.35(14) . . . . ?
N1 N2 N3 N4 0.53(16) . . . . ?
K1 N2 N3 N4 -177.74(8) . . . . ?
N1 N2 N3 B1 -177.62(13) . . . . ?
K1 N2 N3 B1 4.11(16) . . . . ?
N2 N3 N4 C1 -0.60(15) . . . . ?
B1 N3 N4 C1 177.47(13) . . . . ?
N3 N4 C1 N1 0.46(16) . . . . ?
N3 N4 C1 N5 178.36(13) . . . . ?
N2 N1 C1 N4 -0.17(17) . . . . ?
N2 N1 C1 N5 -178.11(13) . . . . ?
N4 C1 N5 C2 -175.28(14) . . . . ?
N1 C1 N5 C2 2.4(2) . . . . ?
N4 C1 N5 C5 29.9(2) . . . . ?
N1 C1 N5 C5 -152.40(14) . . . . ?
C1 N5 C2 C3 -89.72(16) . . . . ?
C5 N5 C2 C3 65.32(18) . . . . ?
C1 N5 C2 C4 143.70(14) . . . . ?
C5 N5 C2 C4 -61.26(17) . . . . ?
C1 N5 C5 C6 -80.44(17) . . . . ?
C2 N5 C5 C6 125.20(14) . . . . ?
C1 N5 C5 C7 46.23(19) . . . . ?
C2 N5 C5 C7 -108.12(16) . . . . ?
N2 N3 B1 N8 -76.94(17) . . . . ?
N4 N3 B1 N8 105.16(15) . . . . ?
C8 N6 N7 N8 0.01(15) . . . . ?
C8 N6 N7 K1 -160.59(10) . . . . ?
O2 K1 N7 N8 -118.02(9) . . . . ?
O6 K1 N7 N8 125.37(10) . . . . ?
O4 K1 N7 N8 19.25(12) . . . . ?
O5 K1 N7 N8 82.97(10) . . . . ?
O3 K1 N7 N8 -75.17(10) . . . . ?
N2 K1 N7 N8 -29.87(9) . . . . ?
O1 K1 N7 N8 -174.48(10) . . . . ?
O2 K1 N7 N6 41.57(13) . . . . ?
O6 K1 N7 N6 -75.04(13) . . . . ?
O4 K1 N7 N6 178.84(11) . . . . ?
O5 K1 N7 N6 -117.44(13) . . . . ?
O3 K1 N7 N6 84.42(14) . . . . ?
N2 K1 N7 N6 129.73(14) . . . . ?
O1 K1 N7 N6 -14.89(13) . . . . ?
N6 N7 N8 N9 -0.17(16) . . . . ?
K1 N7 N8 N9 164.79(9) . . . . ?
N6 N7 N8 B1 178.74(12) . . . . ?
K1 N7 N8 B1 -16.30(16) . . . . ?
N3 B1 N8 N7 86.26(16) . . . . ?
N3 B1 N8 N9 -94.97(16) . . . . ?
N7 N8 N9 C8 0.25(15) . . . . ?
B1 N8 N9 C8 -178.62(13) . . . . ?
N8 N9 C8 N6 -0.24(16) . . . . ?
N8 N9 C8 N10 -179.06(13) . . . . ?
N7 N6 C8 N9 0.15(16) . . . . ?
N7 N6 C8 N10 178.99(13) . . . . ?
N9 C8 N10 C12 -3.0(2) . . . . ?
N6 C8 N10 C12 178.26(14) . . . . ?
N9 C8 N10 C9 -168.61(14) . . . . ?
N6 C8 N10 C9 12.7(2) . . . . ?
C8 N10 C9 C10 106.81(16) . . . . ?
C12 N10 C9 C10 -58.87(19) . . . . ?
C8 N10 C9 C11 -127.59(15) . . . . ?
C12 N10 C9 C11 66.73(19) . . . . ?
C8 N10 C12 C13 -58.18(19) . . . . ?
C9 N10 C12 C13 107.35(16) . . . . ?
C8 N10 C12 C14 69.19(18) . . . . ?
C9 N10 C12 C14 -125.28(15) . . . . ?
O2 K1 O1 C15 -32.54(8) . . . . ?
O6 K1 O1 C15 144.98(9) . . . . ?
O4 K1 O1 C15 -125.18(9) . . . . ?
O5 K1 O1 C15 175.58(8) . . . . ?
O3 K1 O1 C15 -65.31(9) . . . . ?
N2 K1 O1 C15 20.99(10) . . . . ?
N7 K1 O1 C15 68.17(9) . . . . ?
O2 K1 O1 C26 -153.08(10) . . . . ?
O6 K1 O1 C26 24.44(8) . . . . ?
O4 K1 O1 C26 114.28(9) . . . . ?
O5 K1 O1 C26 55.04(9) . . . . ?
O3 K1 O1 C26 174.15(9) . . . . ?
N2 K1 O1 C26 -99.55(9) . . . . ?
N7 K1 O1 C26 -52.37(9) . . . . ?
O6 K1 O2 C16 -0.40(11) . . . . ?
O4 K1 O2 C16 137.64(10) . . . . ?
O5 K1 O2 C16 67.57(13) . . . . ?
O3 K1 O2 C16 144.40(11) . . . . ?
N2 K1 O2 C16 -141.10(11) . . . . ?
O1 K1 O2 C16 1.92(10) . . . . ?
N7 K1 O2 C16 -69.84(11) . . . . ?
O6 K1 O2 C17 -147.95(10) . . . . ?
O4 K1 O2 C17 -9.91(11) . . . . ?
O5 K1 O2 C17 -79.99(12) . . . . ?
O3 K1 O2 C17 -3.15(10) . . . . ?
N2 K1 O2 C17 71.34(10) . . . . ?
O1 K1 O2 C17 -145.63(11) . . . . ?
N7 K1 O2 C17 142.60(10) . . . . ?
O2 K1 O3 C19 156.97(10) . . . . ?
O6 K1 O3 C19 -115.72(10) . . . . ?
O4 K1 O3 C19 -30.20(9) . . . . ?
O5 K1 O3 C19 -54.20(10) . . . . ?
N2 K1 O3 C19 59.91(9) . . . . ?
O1 K1 O3 C19 -170.33(9) . . . . ?
N7 K1 O3 C19 103.83(10) . . . . ?
O2 K1 O3 C18 34.49(9) . . . . ?
O6 K1 O3 C18 121.80(9) . . . . ?
O4 K1 O3 C18 -152.68(10) . . . . ?
O5 K1 O3 C18 -176.68(9) . . . . ?
N2 K1 O3 C18 -62.57(9) . . . . ?
O1 K1 O3 C18 67.19(9) . . . . ?
N7 K1 O3 C18 -18.65(11) . . . . ?
O2 K1 O4 C21 -137.57(10) . . . . ?
O6 K1 O4 C21 0.78(11) . . . . ?
O5 K1 O4 C21 9.07(10) . . . . ?
O3 K1 O4 C21 -144.34(11) . . . . ?
N2 K1 O4 C21 137.58(10) . . . . ?
O1 K1 O4 C21 -67.23(11) . . . . ?
N7 K1 O4 C21 91.37(11) . . . . ?
O2 K1 O4 C20 2.61(11) . . . . ?
O6 K1 O4 C20 140.96(10) . . . . ?
O5 K1 O4 C20 149.25(11) . . . . ?
O3 K1 O4 C20 -4.16(10) . . . . ?
N2 K1 O4 C20 -82.24(10) . . . . ?
O1 K1 O4 C20 72.95(12) . . . . ?
N7 K1 O4 C20 -128.45(10) . . . . ?
O2 K1 O5 C22 113.16(11) . . . . ?
O6 K1 O5 C22 -162.42(11) . . . . ?
O4 K1 O5 C22 26.54(9) . . . . ?
O3 K1 O5 C22 50.59(10) . . . . ?
N2 K1 O5 C22 -34.22(10) . . . . ?
O1 K1 O5 C22 166.92(9) . . . . ?
N7 K1 O5 C22 -113.10(10) . . . . ?
O2 K1 O5 C23 -124.22(10) . . . . ?
O6 K1 O5 C23 -39.79(9) . . . . ?
O4 K1 O5 C23 149.16(10) . . . . ?
O3 K1 O5 C23 173.21(9) . . . . ?
N2 K1 O5 C23 88.40(9) . . . . ?
O1 K1 O5 C23 -70.46(9) . . . . ?
N7 K1 O5 C23 9.52(10) . . . . ?
O2 K1 O6 C25 10.55(11) . . . . ?
O4 K1 O6 C25 -128.01(10) . . . . ?
O5 K1 O6 C25 -136.36(11) . . . . ?
O3 K1 O6 C25 -59.46(12) . . . . ?
N2 K1 O6 C25 126.57(10) . . . . ?
O1 K1 O6 C25 8.21(9) . . . . ?
N7 K1 O6 C25 92.29(10) . . . . ?
O2 K1 O6 C24 156.19(10) . . . . ?
O4 K1 O6 C24 17.63(12) . . . . ?
O5 K1 O6 C24 9.29(10) . . . . ?
O3 K1 O6 C24 86.18(12) . . . . ?
N2 K1 O6 C24 -87.79(12) . . . . ?
O1 K1 O6 C24 153.86(12) . . . . ?
N7 K1 O6 C24 -122.07(11) . . . . ?
C26 O1 C15 C16 -174.92(12) . . . . ?
K1 O1 C15 C16 62.81(13) . . . . ?
C17 O2 C16 C15 177.76(12) . . . . ?
K1 O2 C16 C15 27.65(16) . . . . ?
O1 C15 C16 O2 -62.22(16) . . . . ?
C16 O2 C17 C18 -178.06(13) . . . . ?
K1 O2 C17 C18 -27.42(16) . . . . ?
C19 O3 C18 C17 173.79(13) . . . . ?
K1 O3 C18 C17 -65.05(13) . . . . ?
O2 C17 C18 O3 62.55(16) . . . . ?
C18 O3 C19 C20 -176.82(12) . . . . ?
K1 O3 C19 C20 63.15(13) . . . . ?
C21 O4 C20 C19 178.12(13) . . . . ?
K1 O4 C20 C19 35.86(15) . . . . ?
O3 C19 C20 O4 -66.62(16) . . . . ?
C20 O4 C21 C22 176.31(13) . . . . ?
K1 O4 C21 C22 -41.15(16) . . . . ?
C23 O5 C22 C21 -178.65(13) . . . . ?
K1 O5 C22 C21 -59.48(14) . . . . ?
O4 C21 C22 O5 66.91(17) . . . . ?
C22 O5 C23 C24 -166.07(13) . . . . ?
K1 O5 C23 C24 71.08(13) . . . . ?
C25 O6 C24 C23 169.77(13) . . . . ?
K1 O6 C24 C23 21.22(17) . . . . ?
O5 C23 C24 O6 -62.59(17) . . . . ?
C24 O6 C25 C26 174.14(13) . . . . ?
K1 O6 C25 C26 -37.90(15) . . . . ?
C15 O1 C26 C25 -173.47(12) . . . . ?
K1 O1 C26 C25 -54.52(13) . . . . ?
O6 C25 C26 O1 61.40(16) . . . . ?
